data_4121267
loop_
_publ_author_name
'Wataru Kosaka'
'Kayo Yamagishi'
'Akihiro Hori'
'Hiroshi Sato'
'Ryotaro Matsuda'
'Susumu Kitagawa'
'Masaki Takata'
'Hitoshi Miyasaka'

_publ_section_title
;
 Selective NO Trapping in the Pores of Chain-Type Complex Assemblies Based
 on Electronically Activated Paddlewheel-Type [Ru2II,II]/[Rh2II,II] Dimers
;
_journal_name_full 'Journal of the American Chemical Society'
_journal_page_first 18469
_journal_page_last 18480
_journal_paper_doi 10.1021/ja4076056
_journal_volume 135
_journal_year 2013
_chemical_formula_moiety 'C40 H40 Cl4 O14 Rh2'
_chemical_formula_sum 'C40 H40 Cl4 O14 Rh2'
_chemical_formula_weight 1092.37
_space_group_IT_number 14
_symmetry_cell_setting monoclinic
_symmetry_Int_Tables_number 14
_symmetry_space_group_name_Hall '-P 2yn'
_symmetry_space_group_name_H-M 'P 1 21/n 1'
_atom_sites_solution_hydrogens geom
_atom_sites_solution_primary direct
_atom_sites_solution_secondary difmap
_cell_angle_alpha 90.0000
_cell_angle_beta 92.226(8)
_cell_angle_gamma 90.0000
_cell_formula_units_Z 2
_cell_length_a 12.686(3)
_cell_length_b 12.859(3)
_cell_length_c 12.828(3)
_cell_measurement_reflns_used 1297
_cell_measurement_temperature 123
_cell_measurement_theta_max 27.47
_cell_measurement_theta_min 3.54
_cell_volume 2091.0(8)
_computing_cell_refinement CrystalClear
_computing_data_collection 'CrystalClear (Rigaku/MSC Inc., 2006)'
_computing_data_reduction CrystalClear
_computing_molecular_graphics 'CrystalStructure 4.0'
_computing_publication_material 'CrystalStructure 4.0 (Rigaku, 2010)'
_computing_structure_refinement 'SHELXL97 (Sheldrick, 2008)'
_computing_structure_solution 'SIR92 (Altomare, et al., 1994)'
_diffrn_ambient_temperature 123
_diffrn_detector_area_resol_mean 7.314
_diffrn_measured_fraction_theta_full 0.981
_diffrn_measured_fraction_theta_max 0.981
_diffrn_measurement_device_type 'Rigaku Mercury70'
_diffrn_measurement_method \w
_diffrn_radiation_type 'Mo K\a'
_diffrn_radiation_wavelength 0.71070
_diffrn_reflns_av_R_equivalents 0.0414
_diffrn_reflns_limit_h_max 16
_diffrn_reflns_limit_h_min -15
_diffrn_reflns_limit_k_max 13
_diffrn_reflns_limit_k_min -16
_diffrn_reflns_limit_l_max 16
_diffrn_reflns_limit_l_min -16
_diffrn_reflns_number 15987
_diffrn_reflns_theta_full 27.48
_diffrn_reflns_theta_max 27.48
_diffrn_standards_number 0
_exptl_absorpt_coefficient_mu 1.110
_exptl_absorpt_correction_type none
_exptl_crystal_colour blue-green
_exptl_crystal_density_diffrn 1.735
_exptl_crystal_description prism
_exptl_crystal_F_000 1100.00
_exptl_crystal_size_max 0.200
_exptl_crystal_size_mid 0.150
_exptl_crystal_size_min 0.070
_refine_diff_density_max 1.790
_refine_diff_density_min -1.090
_refine_ls_extinction_method none
_refine_ls_goodness_of_fit_ref 1.077
_refine_ls_hydrogen_treatment constr
_refine_ls_number_parameters 271
_refine_ls_number_reflns 4704
_refine_ls_number_restraints 137
_refine_ls_R_factor_gt 0.0487
_refine_ls_shift/su_max 0.000
_refine_ls_structure_factor_coef Fsqd
_refine_ls_weighting_details 'w = 1/[\s^2^(Fo^2^)+(0.0642P)^2^+2.6305P] where P=(Fo^2^+2Fc^2^)/3'
_refine_ls_weighting_scheme calc
_refine_ls_wR_factor_ref 0.1282
_reflns_number_gt 4034
_reflns_number_total 4704
_reflns_threshold_expression F^2^>2.0\s(F^2^)
_cod_data_source_file ja4076056_si_004.cif
_cod_data_source_block Rh2-4-Cl-anisate-THF
_cod_original_cell_volume 2091.1(7)
_cod_database_code 4121267

loop_
_symmetry_equiv_pos_site_id
_symmetry_equiv_pos_as_xyz
1 +X,+Y,+Z
2 1/2-X,1/2+Y,1/2-Z
3 -X,-Y,-Z
4 1/2+X,1/2-Y,1/2+Z

loop_
_atom_site_label
_atom_site_type_symbol
_atom_site_fract_x
_atom_site_fract_y
_atom_site_fract_z
_atom_site_U_iso_or_equiv
_atom_site_adp_type
_atom_site_occupancy
_atom_site_symmetry_multiplicity
_atom_site_calc_flag
_atom_site_refinement_flags
Rh1 Rh 0.49697(2) 0.90925(2) 0.48335(2) 0.02389(12) Uani 1.0 4 d .
Cl1 Cl 0.70866(11) 0.91106(10) 1.14040(8) 0.0541(4) Uani 1.0 4 d .
Cl2 Cl -0.14579(10) 0.93419(13) 0.67458(13) 0.0707(5) Uani 1.0 4 d .
O1 O 0.5497(2) 0.8857(2) 0.63261(19) 0.0285(6) Uani 1.0 4 d .
O2 O 0.5572(2) 1.0575(2) 0.66387(19) 0.0292(6) Uani 1.0 4 d .
O3 O 0.6815(3) 0.7821(2) 0.7642(2) 0.0352(7) Uani 1.0 4 d .
O4 O 0.3468(2) 0.90876(19) 0.5330(2) 0.0277(6) Uani 1.0 4 d .
O5 O 0.3524(2) 1.0809(2) 0.5657(2) 0.0288(6) Uani 1.0 4 d .
O6 O 0.1777(3) 1.1663(3) 0.6339(3) 0.0482(8) Uani 1.0 4 d .
O7 O 0.4852(3) 0.7346(3) 0.4466(3) 0.0389(7) Uani 1.0 4 d .
C1 C 0.5687(3) 0.9629(3) 0.6907(3) 0.0252(7) Uani 1.0 4 d .
C2 C 0.6068(3) 0.9461(3) 0.8008(3) 0.0283(8) Uani 1.0 4 d .
C3 C 0.6622(3) 0.8563(3) 0.8353(3) 0.0301(8) Uani 1.0 4 d .
C4 C 0.7559(4) 0.7019(4) 0.7937(4) 0.0459(11) Uani 1.0 4 d .
C5 C 0.6962(4) 0.8479(4) 0.9392(3) 0.0360(9) Uani 1.0 4 d .
C6 C 0.6716(4) 0.9264(4) 1.0086(3) 0.0380(10) Uani 1.0 4 d .
C7 C 0.6195(4) 1.0149(4) 0.9771(3) 0.0414(10) Uani 1.0 4 d .
C8 C 0.5879(4) 1.0230(4) 0.8724(3) 0.0376(9) Uani 1.0 4 d .
C9 C 0.3064(3) 0.9937(3) 0.5641(3) 0.0281(8) Uani 1.0 4 d .
C10 C 0.1948(4) 0.9860(4) 0.5977(3) 0.0325(9) Uani 1.0 4 d .
C11 C 0.1327(4) 1.0703(4) 0.6283(4) 0.0375(9) Uani 1.0 4 d .
C12 C 0.1163(5) 1.2507(4) 0.6714(5) 0.0682(17) Uani 1.0 4 d .
C13 C 0.0274(4) 1.0535(4) 0.6522(4) 0.0475(11) Uani 1.0 4 d .
C14 C -0.0146(4) 0.9538(5) 0.6463(4) 0.0470(11) Uani 1.0 4 d .
C15 C 0.0456(4) 0.8704(5) 0.6209(4) 0.0507(12) Uani 1.0 4 d .
C16 C 0.1493(4) 0.8877(4) 0.5972(4) 0.0438(11) Uani 1.0 4 d .
C17 C 0.4682(6) 0.6657(5) 0.5295(5) 0.0681(15) Uani 1.0 4 d .
C18 C 0.5644(7) 0.6375(6) 0.5727(6) 0.089(2) Uani 1.0 4 d .
C19 C 0.6421(6) 0.6557(6) 0.4990(7) 0.093(3) Uani 1.0 4 d .
C20 C 0.5716(7) 0.6906(5) 0.3937(5) 0.090(3) Uani 1.0 4 d .
H4 H 0.7358 0.7891 0.9625 0.0432 Uiso 1.0 4 calc R
H6 H 0.6055 1.0689 1.0252 0.0496 Uiso 1.0 4 calc R
H7 H 0.5518 1.0840 0.8494 0.0452 Uiso 1.0 4 calc R
H8A H 0.8249 0.7333 0.8104 0.0551 Uiso 1.0 4 calc R
H8B H 0.7622 0.6529 0.7357 0.0551 Uiso 1.0 4 calc R
H8C H 0.7314 0.6649 0.8549 0.0551 Uiso 1.0 4 calc R
H12 H -0.0153 1.1101 0.6723 0.0570 Uiso 1.0 4 calc R
H14 H 0.0169 0.8022 0.6196 0.0608 Uiso 1.0 4 calc R
H15 H 0.1915 0.8297 0.5797 0.0526 Uiso 1.0 4 calc R
H16A H 0.0531 1.2597 0.6259 0.0819 Uiso 1.0 4 calc R
H16B H 0.1584 1.3146 0.6714 0.0819 Uiso 1.0 4 calc R
H16C H 0.0954 1.2356 0.7426 0.0819 Uiso 1.0 4 calc R
H17A H 0.4255 0.7000 0.5825 0.0818 Uiso 1.0 4 calc R
H17B H 0.4296 0.6034 0.5034 0.0818 Uiso 1.0 4 calc R
H18A H 0.5637 0.5629 0.5920 0.1065 Uiso 1.0 4 calc R
H18B H 0.5801 0.6787 0.6366 0.1065 Uiso 1.0 4 calc R
H19A H 0.6834 0.5920 0.4862 0.1121 Uiso 1.0 4 calc R
H19B H 0.6907 0.7120 0.5225 0.1121 Uiso 1.0 4 calc R
H20A H 0.6084 0.7426 0.3513 0.1077 Uiso 1.0 4 calc R
H20B H 0.5501 0.6303 0.3498 0.1077 Uiso 1.0 4 calc R

loop_
_atom_site_aniso_label
_atom_site_aniso_U_11
_atom_site_aniso_U_22
_atom_site_aniso_U_33
_atom_site_aniso_U_12
_atom_site_aniso_U_13
_atom_site_aniso_U_23
Rh1 0.02132(18) 0.0261(2) 0.02402(19) 0.00210(10) -0.00183(11) -0.00048(10)
Cl1 0.0653(9) 0.0705(9) 0.0256(5) -0.0067(6) -0.0110(5) 0.0012(5)
Cl2 0.0330(7) 0.0828(11) 0.0979(11) 0.0044(7) 0.0228(7) 0.0334(9)
O1 0.0301(14) 0.0314(14) 0.0236(13) 0.0030(11) -0.0061(10) 0.0004(11)
O2 0.0305(14) 0.0310(15) 0.0258(12) -0.0008(12) -0.0015(10) -0.0022(11)
O3 0.0395(16) 0.0321(15) 0.0331(14) 0.0052(12) -0.0111(12) -0.0005(11)
O4 0.0222(14) 0.0301(15) 0.0308(14) 0.0004(10) 0.0017(11) -0.0004(10)
O5 0.0223(14) 0.0313(15) 0.0329(14) 0.0012(11) 0.0011(11) -0.0043(10)
O6 0.0457(19) 0.0377(18) 0.063(2) 0.0128(15) 0.0214(15) 0.0065(15)
O7 0.0423(17) 0.0295(15) 0.0442(16) 0.0038(13) -0.0059(13) -0.0016(13)
C1 0.0188(17) 0.030(2) 0.0264(17) -0.0005(14) -0.0018(13) -0.0005(14)
C2 0.0249(19) 0.033(2) 0.0267(17) -0.0043(15) -0.0002(14) 0.0013(14)
C3 0.0257(19) 0.033(2) 0.0317(18) -0.0070(15) -0.0027(15) 0.0032(15)
C4 0.049(3) 0.036(3) 0.051(3) 0.008(2) -0.020(2) -0.001(2)
C5 0.038(3) 0.037(3) 0.0318(19) -0.0063(17) -0.0069(16) 0.0051(16)
C6 0.040(3) 0.050(3) 0.0230(18) -0.0103(19) -0.0022(16) 0.0035(16)
C7 0.045(3) 0.048(3) 0.0303(19) -0.005(2) -0.0008(17) -0.0071(18)
C8 0.041(3) 0.043(3) 0.0297(19) 0.0036(19) 0.0014(16) 0.0008(16)
C9 0.0232(19) 0.036(3) 0.0254(17) 0.0052(15) -0.0006(13) 0.0027(15)
C10 0.0255(19) 0.042(3) 0.0302(18) 0.0016(16) 0.0009(15) 0.0036(16)
C11 0.031(2) 0.046(3) 0.036(2) 0.0084(18) 0.0081(16) 0.0107(18)
C12 0.074(4) 0.041(3) 0.093(5) 0.021(3) 0.044(4) 0.012(3)
C13 0.040(3) 0.051(3) 0.053(3) 0.018(3) 0.012(2) 0.017(3)
C14 0.031(3) 0.061(3) 0.050(3) 0.001(2) 0.0070(19) 0.018(3)
C15 0.038(3) 0.054(3) 0.062(3) -0.010(3) 0.012(2) -0.004(3)
C16 0.032(3) 0.049(3) 0.052(3) -0.0012(19) 0.0067(19) -0.006(2)
C17 0.111(5) 0.040(3) 0.054(3) 0.000(4) 0.021(3) 0.005(3)
C18 0.105(6) 0.072(5) 0.088(5) -0.024(4) -0.016(4) -0.018(4)
C19 0.059(4) 0.060(4) 0.161(7) 0.029(4) 0.000(4) 0.005(5)
C20 0.146(7) 0.048(4) 0.080(4) -0.024(4) 0.066(4) -0.027(3)

loop_
_atom_type_symbol
_atom_type_description
_atom_type_scat_dispersion_real
_atom_type_scat_dispersion_imag
_atom_type_scat_source
C C 0.0033 0.0016
;
International Tables for Crystallography
(1992, Vol. C, Tables 4.2.6.8 and 6.1.1.4)
;
H H 0.0000 0.0000
;
International Tables for Crystallography
(1992, Vol. C, Table 6.1.1.4)
;
Cl Cl 0.1484 0.1585
;
International Tables for Crystallography
(1992, Vol. C, Tables 4.2.6.8 and 6.1.1.4)
;
O O 0.0106 0.0060
;
International Tables for Crystallography
(1992, Vol. C, Tables 4.2.6.8 and 6.1.1.4)
;
Rh Rh -1.1178 0.9187
;
International Tables for Crystallography
(1992, Vol. C, Tables 4.2.6.8 and 6.1.1.4)
;

loop_
_geom_angle_atom_site_label_1
_geom_angle_atom_site_label_2
_geom_angle_atom_site_label_3
_geom_angle
_geom_angle_publ_flag
_geom_angle_site_symmetry_1
_geom_angle_site_symmetry_3
Rh1 Rh1 O1 88.27(8) yes 3_676 .
Rh1 Rh1 O2 88.15(8) yes 3_676 3_676
Rh1 Rh1 O4 88.33(7) yes 3_676 .
Rh1 Rh1 O5 88.29(8) yes 3_676 3_676
Rh1 Rh1 O7 177.68(8) yes 3_676 .
O1 Rh1 O2 176.36(11) yes . 3_676
O1 Rh1 O4 88.98(11) yes . .
O1 Rh1 O5 91.27(11) yes . 3_676
O1 Rh1 O7 93.66(11) yes . .
O2 Rh1 O4 90.25(11) yes 3_676 .
O2 Rh1 O5 89.29(11) yes 3_676 3_676
O2 Rh1 O7 89.91(11) yes 3_676 .
O4 Rh1 O5 176.60(10) yes . 3_676
O4 Rh1 O7 90.41(11) yes . .
O5 Rh1 O7 92.96(11) yes 3_676 .
Rh1 O1 C1 119.3(3) yes . .
Rh1 O2 C1 119.0(3) yes 3_676 .
C3 O3 C4 117.7(3) yes . .
Rh1 O4 C9 119.2(3) yes . .
Rh1 O5 C9 119.2(3) yes 3_676 .
C11 O6 C12 118.3(4) yes . .
Rh1 O7 C17 118.1(3) yes . .
Rh1 O7 C20 116.1(3) yes . .
C17 O7 C20 104.7(5) yes . .
O1 C1 O2 125.2(4) yes . .
O1 C1 C2 119.6(4) yes . .
O2 C1 C2 115.1(4) yes . .
C1 C2 C3 123.6(4) yes . .
C1 C2 C8 118.0(4) yes . .
C3 C2 C8 118.4(4) yes . .
O3 C3 C2 117.9(4) yes . .
O3 C3 C5 122.4(4) yes . .
C2 C3 C5 119.7(4) yes . .
C3 C5 C6 119.3(4) yes . .
Cl1 C6 C5 118.7(4) yes . .
Cl1 C6 C7 119.2(4) yes . .
C5 C6 C7 122.1(4) yes . .
C6 C7 C8 117.8(4) yes . .
C2 C8 C7 122.6(4) yes . .
O4 C9 O5 125.0(4) yes . .
O4 C9 C10 115.4(4) yes . .
O5 C9 C10 119.6(4) yes . .
C9 C10 C11 125.1(4) yes . .
C9 C10 C16 117.1(4) yes . .
C11 C10 C16 117.8(4) yes . .
O6 C11 C10 118.4(4) yes . .
O6 C11 C13 122.1(5) yes . .
C10 C11 C13 119.5(5) yes . .
C11 C13 C14 119.9(5) yes . .
Cl2 C14 C13 119.4(4) yes . .
Cl2 C14 C15 119.1(4) yes . .
C13 C14 C15 121.4(5) yes . .
C14 C15 C16 118.3(5) yes . .
C10 C16 C15 123.1(5) yes . .
O7 C17 C18 108.2(6) yes . .
C17 C18 C19 108.6(7) yes . .
C18 C19 C20 102.9(6) yes . .
O7 C20 C19 96.9(5) yes . .
O3 C4 H8A 109.475 no . .
O3 C4 H8B 109.470 no . .
O3 C4 H8C 109.467 no . .
H8A C4 H8B 109.482 no . .
H8A C4 H8C 109.466 no . .
H8B C4 H8C 109.468 no . .
C3 C5 H4 120.337 no . .
C6 C5 H4 120.333 no . .
C6 C7 H6 121.122 no . .
C8 C7 H6 121.118 no . .
C2 C8 H7 118.712 no . .
C7 C8 H7 118.719 no . .
O6 C12 H16A 109.475 no . .
O6 C12 H16B 109.467 no . .
O6 C12 H16C 109.471 no . .
H16A C12 H16B 109.471 no . .
H16A C12 H16C 109.473 no . .
H16B C12 H16C 109.470 no . .
C11 C13 H12 120.057 no . .
C14 C13 H12 120.060 no . .
C14 C15 H14 120.872 no . .
C16 C15 H14 120.857 no . .
C10 C16 H15 118.466 no . .
C15 C16 H15 118.477 no . .
O7 C17 H17A 110.058 no . .
O7 C17 H17B 110.060 no . .
C18 C17 H17A 110.066 no . .
C18 C17 H17B 110.059 no . .
H17A C17 H17B 108.398 no . .
C17 C18 H18A 109.966 no . .
C17 C18 H18B 109.962 no . .
C19 C18 H18A 109.975 no . .
C19 C18 H18B 109.970 no . .
H18A C18 H18B 108.347 no . .
C18 C19 H19A 111.190 no . .
C18 C19 H19B 111.190 no . .
C20 C19 H19A 111.191 no . .
C20 C19 H19B 111.190 no . .
H19A C19 H19B 109.117 no . .
O7 C20 H20A 112.386 no . .
O7 C20 H20B 112.377 no . .
C19 C20 H20A 112.387 no . .
C19 C20 H20B 112.385 no . .
H20A C20 H20B 109.949 no . .

loop_
_geom_bond_atom_site_label_1
_geom_bond_atom_site_label_2
_geom_bond_distance
_geom_bond_publ_flag
_geom_bond_site_symmetry_2
Rh1 Rh1 2.3734(6) yes 3_676
Rh1 O1 2.026(3) yes .
Rh1 O2 2.030(3) yes 3_676
Rh1 O4 2.031(3) yes .
Rh1 O5 2.039(3) yes 3_676
Rh1 O7 2.299(3) yes .
Cl1 C6 1.748(4) yes .
Cl2 C14 1.735(5) yes .
O1 C1 1.259(5) yes .
O2 C1 1.271(5) yes .
O3 C3 1.349(5) yes .
O3 C4 1.438(6) yes .
O4 C9 1.277(5) yes .
O5 C9 1.263(5) yes .
O6 C11 1.361(6) yes .
O6 C12 1.430(7) yes .
O7 C17 1.407(7) yes .
O7 C20 1.428(8) yes .
C1 C2 1.491(5) yes .
C2 C3 1.414(6) yes .
C2 C8 1.377(6) yes .
C3 C5 1.389(6) yes .
C5 C6 1.389(6) yes .
C6 C7 1.369(7) yes .
C7 C8 1.391(6) yes .
C9 C10 1.499(6) yes .
C10 C11 1.405(6) yes .
C10 C16 1.389(7) yes .
C11 C13 1.399(7) yes .
C13 C14 1.389(8) yes .
C14 C15 1.363(8) yes .
C15 C16 1.380(7) yes .
C17 C18 1.369(11) yes .
C18 C19 1.411(12) yes .
C19 C20 1.653(11) yes .
C4 H8A 0.980 no .
C4 H8B 0.980 no .
C4 H8C 0.980 no .
C5 H4 0.950 no .
C7 H6 0.950 no .
C8 H7 0.950 no .
C12 H16A 0.980 no .
C12 H16B 0.980 no .
C12 H16C 0.980 no .
C13 H12 0.950 no .
C15 H14 0.950 no .
C16 H15 0.950 no .
C17 H17A 0.990 no .
C17 H17B 0.990 no .
C18 H18A 0.990 no .
C18 H18B 0.990 no .
C19 H19A 0.990 no .
C19 H19B 0.990 no .
C20 H20A 0.990 no .
C20 H20B 0.990 no .

loop_
_geom_contact_atom_site_label_1
_geom_contact_atom_site_label_2
_geom_contact_distance
_geom_contact_publ_flag
_geom_contact_site_symmetry_2
O1 O3 2.684(4) no .
O1 C3 2.941(5) no .
O1 C8 3.564(5) no .
O1 C9 3.466(5) no .
O1 C9 3.530(5) no 3_676
O1 C17 3.273(7) no .
O1 C18 3.290(8) no .
O2 C8 2.724(5) no .
O2 C9 3.481(5) no .
O2 C9 3.517(5) no 3_676
O3 C1 2.871(5) no .
O3 C18 3.379(8) no .
O4 C1 3.472(5) no .
O4 C1 3.514(5) no 3_676
O4 C16 2.682(6) no .
O4 C17 3.485(7) no .
O5 O6 2.652(5) no .
O5 C1 3.473(5) no .
O5 C1 3.521(5) no 3_676
O5 C11 2.933(5) no .
O5 C19 3.489(8) no 3_676
O5 C20 3.130(7) no 3_676
O6 C9 2.916(5) no .
C2 C6 2.770(6) no .
C3 C7 2.799(6) no .
C4 C5 2.774(7) no .
C5 C8 2.757(6) no .
C10 C14 2.783(6) no .
C11 C15 2.798(8) no .
C12 C13 2.783(8) no .
C13 C16 2.742(7) no .
Cl1 O6 3.335(4) no 3_677
Cl1 C11 3.528(5) no 3_677
Cl2 O3 3.185(4) no 1_455
Cl2 C2 3.590(4) no 1_455
Cl2 C3 3.402(4) no 1_455
Cl2 C4 3.600(5) no 1_455
O2 C4 3.044(6) no 2_656
O3 Cl2 3.185(4) no 1_655
O4 C4 3.536(6) no 4_464
O6 Cl1 3.335(4) no 3_677
O7 C4 3.541(6) no 4_464
C2 Cl2 3.590(4) no 1_655
C3 Cl2 3.402(4) no 1_655
C4 Cl2 3.600(5) no 1_655
C4 O2 3.044(6) no 2_646
C4 O4 3.536(6) no 4_565
C4 O7 3.541(6) no 4_565
C7 C7 3.135(7) no 3_677
C7 C8 3.359(7) no 3_677
C7 C19 3.528(9) no 2_656
C8 C7 3.359(7) no 3_677
C11 Cl1 3.528(5) no 3_677
C15 C20 3.589(8) no 4_465
C19 C7 3.528(9) no 2_646
C20 C15 3.589(8) no 4_564
Rh1 H17A 3.1259 no .
Rh1 H19B 3.5545 no .
Rh1 H20A 3.1061 no .
Cl1 H4 2.8010 no .
Cl1 H6 2.8047 no .
Cl2 H12 2.8039 no .
Cl2 H14 2.7847 no .
O1 H17A 2.9185 no .
O1 H18B 2.6899 no .
O1 H19B 3.2223 no .
O2 H7 2.4074 no .
O2 H20A 3.3216 no 3_676
O3 H4 2.6112 no .
O3 H18B 2.4367 no .
O3 H19B 3.2354 no .
O4 H15 2.3163 no .
O4 H17A 2.9251 no .
O5 H19B 2.9373 no 3_676
O5 H20A 2.5484 no 3_676
O6 H12 2.6181 no .
O6 H19B 3.0865 no 3_676
O6 H20A 2.9553 no 3_676
O7 H18A 3.0322 no .
O7 H18B 2.7708 no .
O7 H19A 3.1365 no .
O7 H19B 2.7624 no .
C1 H7 2.5785 no .
C2 H4 3.2853 no .
C2 H6 3.2824 no .
C3 H7 3.2543 no .
C3 H8A 2.6290 no .
C3 H8B 3.1948 no .
C3 H8C 2.6227 no .
C3 H18B 3.5485 no .
C4 H4 2.4612 no .
C4 H18B 2.9620 no .
C4 H19B 3.5463 no .
C5 H6 3.2728 no .
C5 H8A 2.7882 no .
C5 H8C 2.6356 no .
C6 H7 3.2181 no .
C7 H4 3.2648 no .
C9 H15 2.5751 no .
C10 H12 3.2819 no .
C10 H14 3.2874 no .
C11 H15 3.2476 no .
C11 H16A 2.6368 no .
C11 H16B 3.2048 no .
C11 H16C 2.6356 no .
C12 H12 2.4614 no .
C12 H19B 3.5893 no 3_676
C12 H20A 3.5166 no 3_676
C13 H14 3.2606 no .
C13 H16A 2.6947 no .
C13 H16C 2.7384 no .
C14 H15 3.2073 no .
C15 H12 3.2520 no .
C17 H19A 2.9622 no .
C17 H19B 2.8897 no .
C17 H20A 3.1112 no .
C17 H20B 2.6044 no .
C18 H8B 3.2099 no .
C18 H20A 3.2136 no .
C18 H20B 2.8591 no .
C19 H8B 3.3440 no .
C19 H16B 3.4297 no 3_676
C19 H17A 3.0414 no .
C19 H17B 2.7804 no .
C20 H16B 3.5576 no 3_676
C20 H17A 3.1090 no .
C20 H17B 2.5845 no .
C20 H18A 3.0320 no .
C20 H18B 3.1172 no .
H4 H8A 2.4021 no .
H4 H8B 3.4234 no .
H4 H8C 2.1106 no .
H6 H7 2.3386 no .
H8B H18A 3.2742 no .
H8B H18B 2.6141 no .
H8B H19A 3.4074 no .
H8B H19B 2.9473 no .
H8C H18B 3.3377 no .
H12 H16A 2.2017 no .
H12 H16B 3.4313 no .
H12 H16C 2.3005 no .
H14 H15 2.3201 no .
H15 H17A 3.4035 no .
H16B H19A 3.1422 no 3_676
H16B H19B 3.2151 no 3_676
H16B H20A 3.0734 no 3_676
H17A H18A 2.4858 no .
H17A H18B 2.0738 no .
H17A H19B 3.4845 no .
H17A H20B 3.5466 no .
H17B H18A 2.0742 no .
H17B H18B 2.6919 no .
H17B H19A 3.2383 no .
H17B H19B 3.5940 no .
H17B H20A 3.5352 no .
H17B H20B 2.5637 no .
H18A H19A 2.1086 no .
H18A H19B 2.6788 no .
H18A H20B 3.2230 no .
H18B H19A 2.6224 no .
H18B H19B 2.1104 no .
H19A H20A 2.7422 no .
H19A H20B 2.4354 no .
H19B H20A 2.4270 no .
H19B H20B 2.9806 no .
Rh1 H8A 3.5598 no 4_464
Cl1 H7 3.3120 no 3_677
Cl1 H15 3.1984 no 4_565
Cl1 H16C 3.4201 no 3_677
Cl1 H17A 3.2115 no 4_565
Cl1 H17B 3.3709 no 4_565
Cl1 H19A 3.1780 no 2_656
Cl2 H8A 3.1460 no 1_455
Cl2 H8B 3.3979 no 2_556
Cl2 H8C 3.1761 no 2_556
Cl2 H18A 3.5427 no 2_556
Cl2 H20B 3.3891 no 4_465
O1 H16C 3.1472 no 2_546
O2 H8A 2.7240 no 2_656
O2 H8B 2.8606 no 2_656
O2 H8C 3.0342 no 2_656
O3 H12 3.1822 no 2_546
O3 H16A 3.3545 no 2_546
O3 H16C 3.5614 no 2_546
O4 H4 3.0291 no 4_464
O4 H8A 3.3919 no 4_464
O4 H8C 2.8282 no 4_464
O7 H4 3.1935 no 4_464
O7 H8A 2.6619 no 4_464
C1 H8B 3.3625 no 2_656
C2 H6 3.5696 no 3_677
C2 H8B 3.1796 no 2_656
C2 H16A 3.3009 no 2_546
C3 H16A 3.0595 no 2_546
C4 H7 3.4588 no 2_646
C4 H12 3.3168 no 2_546
C5 H15 2.9119 no 4_565
C5 H16A 3.4323 no 2_546
C5 H17A 3.4358 no 4_565
C5 H17B 3.1070 no 4_565
C6 H6 3.5257 no 3_677
C6 H7 3.4307 no 3_677
C6 H15 3.4238 no 4_565
C6 H17B 3.2988 no 4_565
C6 H19A 2.8135 no 2_656
C7 H6 3.0499 no 3_677
C7 H7 3.4163 no 3_677
C7 H16A 3.5895 no 4_575
C7 H16B 3.3413 no 4_575
C7 H19A 2.7139 no 2_656
C7 H19B 3.4953 no 2_656
C8 H6 3.0645 no 3_677
C8 H8B 2.9216 no 2_656
C8 H19A 3.4770 no 2_656
C9 H8C 3.4731 no 4_464
C12 H6 2.9837 no 4_474
C12 H17A 3.2868 no 2_556
C13 H8C 3.5795 no 2_556
C13 H18A 3.5238 no 2_556
C13 H18B 3.4759 no 2_556
C13 H20B 3.4702 no 4_465
C14 H20B 2.9146 no 4_465
C15 H20A 3.3614 no 4_465
C15 H20B 2.9352 no 4_465
C16 H4 3.0829 no 4_464
C16 H8C 3.3838 no 4_464
C16 H20B 3.5297 no 4_465
C17 H4 3.0940 no 4_464
C17 H8A 3.5343 no 4_464
C17 H16C 3.1929 no 2_546
C17 H18A 3.3444 no 3_666
C18 H12 3.3714 no 2_546
C18 H16C 3.4194 no 2_546
C18 H17B 3.2492 no 3_666
C19 H6 3.4173 no 2_646
C19 H17B 3.4538 no 3_666
C20 H8A 3.4113 no 4_464
C20 H14 3.5596 no 4_564
H4 O4 3.0291 no 4_565
H4 O7 3.1935 no 4_565
H4 C16 3.0829 no 4_565
H4 C17 3.0940 no 4_565
H4 H15 2.2304 no 4_565
H4 H17A 2.8090 no 4_565
H4 H17B 2.8521 no 4_565
H6 C2 3.5696 no 3_677
H6 C6 3.5257 no 3_677
H6 C7 3.0499 no 3_677
H6 C8 3.0645 no 3_677
H6 C12 2.9837 no 4_575
H6 C19 3.4173 no 2_656
H6 H6 3.2528 no 3_677
H6 H7 3.2690 no 3_677
H6 H16A 2.6532 no 4_575
H6 H16B 2.4727 no 4_575
H6 H19A 2.7047 no 2_656
H6 H19B 3.2506 no 2_656
H7 Cl1 3.3120 no 3_677
H7 C4 3.4588 no 2_656
H7 C6 3.4307 no 3_677
H7 C7 3.4163 no 3_677
H7 H6 3.2690 no 3_677
H7 H8A 3.2534 no 2_656
H7 H8B 2.7832 no 2_656
H7 H14 2.9684 no 2_556
H8A Rh1 3.5598 no 4_565
H8A Cl2 3.1460 no 1_655
H8A O2 2.7240 no 2_646
H8A O4 3.3919 no 4_565
H8A O7 2.6619 no 4_565
H8A C17 3.5343 no 4_565
H8A C20 3.4113 no 4_565
H8A H7 3.2534 no 2_646
H8A H17B 3.4712 no 4_565
H8A H20B 3.3737 no 4_565
H8B Cl2 3.3979 no 2_546
H8B O2 2.8606 no 2_646
H8B C1 3.3625 no 2_646
H8B C2 3.1796 no 2_646
H8B C8 2.9216 no 2_646
H8B H7 2.7832 no 2_646
H8B H12 3.4332 no 2_546
H8C Cl2 3.1761 no 2_546
H8C O2 3.0342 no 2_646
H8C O4 2.8282 no 4_565
H8C C9 3.4731 no 4_565
H8C C13 3.5795 no 2_546
H8C C16 3.3838 no 4_565
H8C H12 2.8380 no 2_546
H8C H15 2.9472 no 4_565
H12 O3 3.1822 no 2_556
H12 C4 3.3168 no 2_556
H12 C18 3.3714 no 2_556
H12 H8B 3.4332 no 2_556
H12 H8C 2.8380 no 2_556
H12 H17A 3.4996 no 2_556
H12 H18A 3.1670 no 2_556
H12 H18B 2.7597 no 2_556
H14 C20 3.5596 no 4_465
H14 H7 2.9684 no 2_546
H14 H16A 3.3349 no 3_576
H14 H20A 3.2014 no 4_465
H14 H20B 3.0921 no 4_465
H15 Cl1 3.1984 no 4_464
H15 C5 2.9119 no 4_464
H15 C6 3.4238 no 4_464
H15 H4 2.2304 no 4_464
H15 H8C 2.9472 no 4_464
H16A O3 3.3545 no 2_556
H16A C2 3.3009 no 2_556
H16A C3 3.0595 no 2_556
H16A C5 3.4323 no 2_556
H16A C7 3.5895 no 4_474
H16A H6 2.6532 no 4_474
H16A H14 3.3349 no 3_576
H16B C7 3.3413 no 4_474
H16B H6 2.4727 no 4_474
H16C Cl1 3.4201 no 3_677
H16C O1 3.1472 no 2_556
H16C O3 3.5614 no 2_556
H16C C17 3.1929 no 2_556
H16C C18 3.4194 no 2_556
H16C H17A 2.3155 no 2_556
H16C H18B 2.8578 no 2_556
H17A Cl1 3.2115 no 4_464
H17A C5 3.4358 no 4_464
H17A C12 3.2868 no 2_546
H17A H4 2.8090 no 4_464
H17A H12 3.4996 no 2_546
H17A H16C 2.3155 no 2_546
H17B Cl1 3.3709 no 4_464
H17B C5 3.1070 no 4_464
H17B C6 3.2988 no 4_464
H17B C18 3.2492 no 3_666
H17B C19 3.4538 no 3_666
H17B H4 2.8521 no 4_464
H17B H8A 3.4712 no 4_464
H17B H17B 3.2058 no 3_666
H17B H18A 2.4673 no 3_666
H17B H19A 2.8983 no 3_666
H17B H20B 3.5501 no 3_666
H18A Cl2 3.5427 no 2_546
H18A C13 3.5238 no 2_546
H18A C17 3.3444 no 3_666
H18A H12 3.1670 no 2_546
H18A H17B 2.4673 no 3_666
H18A H18A 3.2408 no 3_666
H18A H20B 2.9834 no 3_666
H18B C13 3.4759 no 2_546
H18B H12 2.7597 no 2_546
H18B H16C 2.8578 no 2_546
H19A Cl1 3.1780 no 2_646
H19A C6 2.8135 no 2_646
H19A C7 2.7139 no 2_646
H19A C8 3.4770 no 2_646
H19A H6 2.7047 no 2_646
H19A H17B 2.8983 no 3_666
H19B C7 3.4953 no 2_646
H19B H6 3.2506 no 2_646
H20A C15 3.3614 no 4_564
H20A H14 3.2014 no 4_564
H20B Cl2 3.3891 no 4_564
H20B C13 3.4702 no 4_564
H20B C14 2.9146 no 4_564
H20B C15 2.9352 no 4_564
H20B C16 3.5297 no 4_564
H20B H8A 3.3737 no 4_464
H20B H14 3.0921 no 4_564
H20B H17B 3.5501 no 3_666
H20B H18A 2.9834 no 3_666
